data_4066531
loop_
_publ_author_name
'Tse, Sunny Kai San'
'Bai, Wei'
'Sung, Herman Ho-Yung'
'Williams, Ian Duncan'
'Jia, Guochen'

_publ_section_title
;
 Substituted Cyclopentadienyl Osmium Complexes from the Reactions of
 OsH3Cl(PPh3)3with Fulvenes and Cyclopentadienes
;
_journal_issue 16
_journal_name_full Organometallics
_journal_page_first 3571
_journal_paper_doi 10.1021/om1005066
_journal_volume 29
_journal_year 2010
_chemical_formula_sum 'C45 H43 Cl Os P2'
_chemical_formula_weight 871.38
_chemical_name_systematic
; 
 ? 
;
_space_group_IT_number 15
_symmetry_cell_setting monoclinic
_symmetry_space_group_name_Hall '-I 2ya'
_symmetry_space_group_name_H-M 'I 1 2/a 1'
_atom_sites_solution_hydrogens geom
_atom_sites_solution_primary direct
_atom_sites_solution_secondary difmap
_audit_creation_method SHELXL-97
_cell_angle_alpha 90.00
_cell_angle_beta 102.7770(10)
_cell_angle_gamma 90.00
_cell_formula_units_Z 8
_cell_length_a 20.6600(2)
_cell_length_b 10.64450(10)
_cell_length_c 34.0135(4)
_cell_measurement_reflns_used 6682
_cell_measurement_temperature 173(2)
_cell_measurement_theta_max 71.30
_cell_measurement_theta_min 2.65
_cell_volume 7294.87(13)
_computing_structure_refinement 'SHELXL-97 (Sheldrick, 1997)'
_computing_structure_solution 'SHELXS-97 (Sheldrick, 1990)'
_diffrn_ambient_temperature 173(2)
_diffrn_measured_fraction_theta_full 0.960
_diffrn_measured_fraction_theta_max 0.960
_diffrn_radiation_monochromator graphite
_diffrn_radiation_source 'fine-focus sealed tube'
_diffrn_radiation_type CuK\a
_diffrn_radiation_wavelength 1.54178
_diffrn_reflns_av_R_equivalents 0.0307
_diffrn_reflns_av_sigmaI/netI 0.0479
_diffrn_reflns_limit_h_max 23
_diffrn_reflns_limit_h_min -24
_diffrn_reflns_limit_k_max 12
_diffrn_reflns_limit_k_min -11
_diffrn_reflns_limit_l_max 40
_diffrn_reflns_limit_l_min -27
_diffrn_reflns_number 12670
_diffrn_reflns_theta_full 67.00
_diffrn_reflns_theta_max 67.00
_diffrn_reflns_theta_min 2.66
_exptl_absorpt_coefficient_mu 8.343
_exptl_absorpt_correction_T_max 1.00
_exptl_absorpt_correction_T_min 0.45
_exptl_absorpt_correction_type multi-scan
_exptl_absorpt_process_details SADABS
_exptl_crystal_colour yellow
_exptl_crystal_density_diffrn 1.587
_exptl_crystal_density_method 'not measured'
_exptl_crystal_description plate
_exptl_crystal_F_000 3488
_exptl_crystal_size_max 0.14
_exptl_crystal_size_mid 0.12
_exptl_crystal_size_min 0.02
_refine_diff_density_max 3.455
_refine_diff_density_min -1.321
_refine_diff_density_rms 0.125
_refine_ls_extinction_method none
_refine_ls_goodness_of_fit_ref 1.001
_refine_ls_hydrogen_treatment constr
_refine_ls_matrix_type full
_refine_ls_number_parameters 451
_refine_ls_number_reflns 6259
_refine_ls_number_restraints 0
_refine_ls_restrained_S_all 1.001
_refine_ls_R_factor_all 0.0499
_refine_ls_R_factor_gt 0.0367
_refine_ls_shift/su_max 0.001
_refine_ls_shift/su_mean 0.000
_refine_ls_structure_factor_coef Fsqd
_refine_ls_weighting_details 'calc w=1/[\s^2^(Fo^2^)+(0.0500P)^2^+0.0000P] where P=(Fo^2^+2Fc^2^)/3'
_refine_ls_weighting_scheme calc
_refine_ls_wR_factor_gt 0.0806
_refine_ls_wR_factor_ref 0.0837
_reflns_number_gt 4731
_reflns_number_total 6259
_reflns_threshold_expression >2sigma(I)
_cod_data_source_file om1005066_si_001.cif
_cod_data_source_block Complex4
_cod_depositor_comments
;
The following automatic conversions were performed:

'_symmetry_cell_setting' value 'Monoclinic' changed to 'monoclinic'
according to /home/saulius/struct/CIF-dictionaries/cif_core.dic
dictionary named 'cif_core.dic' version 2.4.1 from 2010-06-29.

Automatic conversion script
Id: cif_fix_values 1715 2011-07-08 13:25:40Z adriana 
;
_cod_original_sg_symbol_H-M I2/a
_cod_database_code 4066531

loop_
_symmetry_equiv_pos_as_xyz
'x, y, z'
'-x+1/2, y, -z'
'x+1/2, y+1/2, z+1/2'
'-x+1, y+1/2, -z+1/2'
'-x, -y, -z'
'x-1/2, -y, z'
'-x+1/2, -y+1/2, -z+1/2'
'x, -y+1/2, z+1/2'

loop_
_atom_site_label
_atom_site_type_symbol
_atom_site_fract_x
_atom_site_fract_y
_atom_site_fract_z
_atom_site_U_iso_or_equiv
_atom_site_adp_type
_atom_site_occupancy
_atom_site_symmetry_multiplicity
_atom_site_calc_flag
_atom_site_refinement_flags
_atom_site_disorder_assembly
_atom_site_disorder_group
Os1 Os 0.404510(9) 0.72512(2) 0.099446(6) 0.02019(8) Uani 1 1 d . C .
Cl1 Cl 0.44920(6) 0.91781(12) 0.13411(4) 0.0277(3) Uani 1 1 d . . .
P1 P 0.36643(6) 0.64872(13) 0.15434(4) 0.0218(3) Uani 1 1 d . . .
P2 P 0.50960(6) 0.63724(13) 0.11673(4) 0.0216(3) Uani 1 1 d . . .
C1 C 0.3009(2) 0.7376(6) 0.05824(14) 0.0280(12) Uani 1 1 d . C .
C2 C 0.3363(3) 0.6285(6) 0.04849(16) 0.0335(13) Uani 1 1 d . . .
H2A H 0.3212 0.5392 0.0481 0.040 Uiso 0.50 1 calc PR A 1
C3 C 0.3934(3) 0.6739(7) 0.03505(15) 0.0386(15) Uani 1 1 d . C .
H3A H 0.4250 0.6208 0.0239 0.046 Uiso 0.50 1 calc PR B 2
C4 C 0.3953(2) 0.8082(6) 0.03782(13) 0.0314(14) Uani 1 1 d . . .
C5 C 0.3366(2) 0.8442(6) 0.05173(15) 0.0310(13) Uani 1 1 d . C .
C6 C 0.2321(3) 0.7365(7) 0.06477(17) 0.0443(17) Uani 1 1 d . . .
H6A H 0.2004 0.7448 0.0388 0.066 Uiso 1 1 calc R C .
H6B H 0.2263 0.8068 0.0823 0.066 Uiso 1 1 calc R . .
H6C H 0.2241 0.6572 0.0775 0.066 Uiso 1 1 calc R . .
C7 C 0.3007(5) 0.4950(11) 0.0453(3) 0.034(3) Uani 0.50 1 d P C 2
H7A H 0.2736 0.4836 0.0180 0.052 Uiso 0.50 1 calc PR C 2
H7B H 0.2722 0.4907 0.0648 0.052 Uiso 0.50 1 calc PR C 2
H7C H 0.3343 0.4286 0.0512 0.052 Uiso 0.50 1 calc PR C 2
C8 C 0.4375(6) 0.6179(12) 0.0106(3) 0.038(3) Uani 0.50 1 d P C 1
H8A H 0.4134 0.6113 -0.0176 0.056 Uiso 0.50 1 calc PR C 1
H8B H 0.4516 0.5340 0.0210 0.056 Uiso 0.50 1 calc PR C 1
H8C H 0.4766 0.6714 0.0123 0.056 Uiso 0.50 1 calc PR C 1
C9 C 0.4406(3) 0.8936(8) 0.0229(2) 0.062(2) Uani 1 1 d . C .
H9A H 0.4222 0.9132 -0.0055 0.092 Uiso 1 1 calc R . .
H9B H 0.4840 0.8531 0.0257 0.092 Uiso 1 1 calc R . .
H9C H 0.4458 0.9714 0.0387 0.092 Uiso 1 1 calc R . .
C10 C 0.3182(3) 0.9793(6) 0.0565(2) 0.0513(17) Uani 1 1 d . . .
H10A H 0.2886 1.0084 0.0316 0.077 Uiso 1 1 calc R C .
H10B H 0.3585 1.0309 0.0622 0.077 Uiso 1 1 calc R . .
H10C H 0.2957 0.9865 0.0789 0.077 Uiso 1 1 calc R . .
C11 C 0.2974(2) 0.7391(5) 0.16774(14) 0.0235(11) Uani 1 1 d . . .
C12 C 0.2903(3) 0.8642(6) 0.15793(16) 0.0325(13) Uani 1 1 d . . .
H12A H 0.3184 0.9019 0.1426 0.039 Uiso 1 1 calc R . .
C13 C 0.2419(3) 0.9362(6) 0.17031(19) 0.0405(15) Uani 1 1 d . . .
H13A H 0.2375 1.0229 0.1635 0.049 Uiso 1 1 calc R . .
C14 C 0.2006(3) 0.8825(7) 0.19228(19) 0.0440(16) Uani 1 1 d . . .
H14A H 0.1669 0.9312 0.1999 0.053 Uiso 1 1 calc R . .
C15 C 0.2084(3) 0.7574(6) 0.20316(17) 0.0398(16) Uani 1 1 d . . .
H15A H 0.1802 0.7201 0.2185 0.048 Uiso 1 1 calc R . .
C16 C 0.2572(3) 0.6865(6) 0.19176(16) 0.0356(13) Uani 1 1 d . . .
H16A H 0.2636 0.6015 0.2002 0.043 Uiso 1 1 calc R . .
C17 C 0.3335(2) 0.4875(5) 0.14644(15) 0.0272(11) Uani 1 1 d . . .
C18 C 0.2668(3) 0.4590(7) 0.1353(2) 0.0505(18) Uani 1 1 d . . .
H18A H 0.2350 0.5245 0.1331 0.061 Uiso 1 1 calc R . .
C19 C 0.2455(3) 0.3364(7) 0.1272(2) 0.060(2) Uani 1 1 d . . .
H19A H 0.1993 0.3184 0.1203 0.072 Uiso 1 1 calc R . .
C20 C 0.2902(3) 0.2420(6) 0.1292(2) 0.0426(16) Uani 1 1 d . . .
H20A H 0.2750 0.1586 0.1229 0.051 Uiso 1 1 calc R . .
C21 C 0.3571(3) 0.2656(6) 0.14017(17) 0.0365(13) Uani 1 1 d . . .
H21A H 0.3884 0.1992 0.1418 0.044 Uiso 1 1 calc R . .
C22 C 0.3786(3) 0.3896(5) 0.14896(16) 0.0301(12) Uani 1 1 d . . .
H22A H 0.4248 0.4068 0.1568 0.036 Uiso 1 1 calc R . .
C23 C 0.4163(2) 0.6394(5) 0.20643(14) 0.0213(10) Uani 1 1 d . . .
C24 C 0.4546(2) 0.7435(5) 0.22125(15) 0.0249(12) Uani 1 1 d . . .
H24A H 0.4580 0.8120 0.2039 0.030 Uiso 1 1 calc R . .
C25 C 0.4882(3) 0.7473(5) 0.26165(15) 0.0289(13) Uani 1 1 d . . .
H25A H 0.5141 0.8189 0.2718 0.035 Uiso 1 1 calc R . .
C26 C 0.4842(2) 0.6481(5) 0.28697(15) 0.0295(12) Uani 1 1 d . . .
H26A H 0.5070 0.6514 0.3145 0.035 Uiso 1 1 calc R . .
C27 C 0.4468(2) 0.5436(5) 0.27228(16) 0.0281(12) Uani 1 1 d . . .
H27A H 0.4446 0.4745 0.2896 0.034 Uiso 1 1 calc R . .
C28 C 0.4125(2) 0.5394(5) 0.23226(15) 0.0248(11) Uani 1 1 d . . .
H28A H 0.3864 0.4680 0.2225 0.030 Uiso 1 1 calc R . .
C29 C 0.5637(2) 0.7071(6) 0.08634(15) 0.0287(13) Uani 1 1 d . . .
C30 C 0.5897(4) 0.6369(7) 0.0582(2) 0.0499(18) Uani 1 1 d . . .
H30A H 0.5794 0.5501 0.0545 0.060 Uiso 1 1 calc R . .
C31 C 0.6301(4) 0.6940(8) 0.0359(2) 0.067(2) Uani 1 1 d . . .
H31A H 0.6473 0.6453 0.0171 0.081 Uiso 1 1 calc R . .
C32 C 0.6457(4) 0.8174(8) 0.0402(2) 0.057(2) Uani 1 1 d . . .
H32A H 0.6739 0.8547 0.0249 0.069 Uiso 1 1 calc R . .
C33 C 0.6202(3) 0.8879(6) 0.06693(19) 0.0419(15) Uani 1 1 d . . .
H33A H 0.6312 0.9744 0.0703 0.050 Uiso 1 1 calc R . .
C34 C 0.5789(2) 0.8350(6) 0.08903(16) 0.0323(13) Uani 1 1 d . . .
H34A H 0.5604 0.8866 0.1065 0.039 Uiso 1 1 calc R . .
C35 C 0.5638(2) 0.6467(5) 0.16788(14) 0.0219(10) Uani 1 1 d . . .
C36 C 0.6070(3) 0.7457(5) 0.18101(16) 0.0288(13) Uani 1 1 d . . .
H36A H 0.6088 0.8137 0.1632 0.035 Uiso 1 1 calc R . .
C37 C 0.6477(3) 0.7481(5) 0.21953(17) 0.0344(14) Uani 1 1 d . . .
H37A H 0.6758 0.8181 0.2279 0.041 Uiso 1 1 calc R . .
C38 C 0.6471(3) 0.6490(6) 0.24546(16) 0.0380(14) Uani 1 1 d . . .
H38A H 0.6761 0.6487 0.2714 0.046 Uiso 1 1 calc R . .
C39 C 0.6035(3) 0.5486(6) 0.23337(16) 0.0345(13) Uani 1 1 d . . .
H39A H 0.6018 0.4811 0.2514 0.041 Uiso 1 1 calc R . .
C40 C 0.5628(2) 0.5481(5) 0.19503(16) 0.0276(12) Uani 1 1 d . . .
H40A H 0.5336 0.4793 0.1870 0.033 Uiso 1 1 calc R . .
C41 C 0.5200(2) 0.4697(5) 0.10655(15) 0.0247(11) Uani 1 1 d . . .
C42 C 0.4657(3) 0.4012(5) 0.08534(16) 0.0318(12) Uani 1 1 d . . .
H42A H 0.4237 0.4411 0.0770 0.038 Uiso 1 1 calc R . .
C43 C 0.4726(3) 0.2744(6) 0.07633(19) 0.0432(14) Uani 1 1 d . . .
H43A H 0.4358 0.2288 0.0613 0.052 Uiso 1 1 calc R . .
C44 C 0.5328(3) 0.2162(6) 0.08931(19) 0.0443(15) Uani 1 1 d . . .
H44A H 0.5371 0.1296 0.0837 0.053 Uiso 1 1 calc R . .
C45 C 0.5865(3) 0.2807(6) 0.11015(18) 0.0405(14) Uani 1 1 d . . .
H45A H 0.6282 0.2399 0.1188 0.049 Uiso 1 1 calc R . .
C46 C 0.5796(3) 0.4067(6) 0.11859(17) 0.0345(13) Uani 1 1 d . . .
H46A H 0.6171 0.4514 0.1332 0.041 Uiso 1 1 calc R . .

loop_
_atom_site_aniso_label
_atom_site_aniso_U_11
_atom_site_aniso_U_22
_atom_site_aniso_U_33
_atom_site_aniso_U_23
_atom_site_aniso_U_13
_atom_site_aniso_U_12
Os1 0.01738(11) 0.02837(13) 0.01290(10) -0.00086(10) -0.00077(7) 0.00261(10)
Cl1 0.0335(6) 0.0235(7) 0.0246(6) -0.0024(5) 0.0032(5) -0.0014(5)
P1 0.0196(6) 0.0253(8) 0.0183(6) -0.0020(5) -0.0011(4) 0.0002(5)
P2 0.0187(6) 0.0262(7) 0.0186(6) 0.0003(5) 0.0013(4) 0.0012(5)
C1 0.016(2) 0.047(4) 0.017(2) 0.001(2) -0.0031(18) 0.009(2)
C2 0.026(3) 0.037(4) 0.029(3) -0.003(2) -0.012(2) 0.007(2)
C3 0.025(3) 0.070(5) 0.017(2) -0.016(3) -0.003(2) 0.012(3)
C4 0.032(3) 0.058(4) 0.004(2) 0.009(2) 0.0035(18) 0.003(3)
C5 0.024(2) 0.046(4) 0.017(2) 0.009(2) -0.0108(18) 0.012(2)
C6 0.022(3) 0.079(5) 0.029(3) -0.003(3) 0.000(2) -0.003(3)
C7 0.035(6) 0.038(7) 0.028(6) -0.014(5) 0.003(5) -0.007(5)
C8 0.042(6) 0.038(7) 0.031(6) -0.012(5) 0.004(5) 0.017(5)
C9 0.044(4) 0.096(7) 0.040(4) 0.035(4) -0.002(3) -0.006(4)
C10 0.059(4) 0.039(4) 0.050(4) 0.011(3) 0.000(3) 0.021(3)
C11 0.022(2) 0.030(3) 0.016(2) -0.004(2) -0.0007(17) -0.001(2)
C12 0.032(3) 0.035(4) 0.031(3) -0.004(2) 0.008(2) -0.001(2)
C13 0.044(3) 0.035(4) 0.048(4) -0.009(3) 0.022(3) 0.006(3)
C14 0.036(3) 0.057(5) 0.042(3) -0.011(3) 0.016(3) 0.005(3)
C15 0.029(3) 0.061(5) 0.031(3) 0.000(3) 0.011(2) 0.003(3)
C16 0.033(3) 0.046(4) 0.029(3) 0.007(3) 0.009(2) 0.003(3)
C17 0.026(2) 0.030(3) 0.023(2) -0.002(2) 0.000(2) -0.003(2)
C18 0.030(3) 0.043(4) 0.073(5) -0.013(4) -0.001(3) 0.000(3)
C19 0.034(3) 0.052(5) 0.091(6) -0.028(4) 0.005(4) -0.020(3)
C20 0.046(3) 0.023(4) 0.055(4) -0.007(3) 0.004(3) -0.015(3)
C21 0.038(3) 0.033(3) 0.035(3) 0.000(3) 0.002(2) 0.000(3)
C22 0.029(3) 0.032(3) 0.028(3) 0.000(2) 0.002(2) -0.003(2)
C23 0.017(2) 0.030(3) 0.017(2) -0.003(2) 0.0035(18) 0.000(2)
C24 0.031(3) 0.026(3) 0.017(2) 0.0034(19) 0.0032(19) 0.000(2)
C25 0.030(3) 0.034(4) 0.020(2) -0.002(2) 0.001(2) -0.003(2)
C26 0.032(3) 0.035(3) 0.020(2) -0.001(2) 0.001(2) 0.000(2)
C27 0.026(2) 0.033(3) 0.025(3) 0.003(2) 0.004(2) 0.005(2)
C28 0.026(2) 0.021(3) 0.027(3) 0.002(2) 0.005(2) -0.003(2)
C29 0.025(2) 0.042(4) 0.020(2) 0.006(2) 0.0058(19) 0.003(2)
C30 0.079(5) 0.039(4) 0.042(4) -0.006(3) 0.035(4) -0.006(3)
C31 0.101(6) 0.064(6) 0.054(5) -0.001(4) 0.057(5) 0.004(5)
C32 0.063(4) 0.065(5) 0.054(4) 0.028(4) 0.035(4) 0.009(4)
C33 0.040(3) 0.039(4) 0.048(4) 0.023(3) 0.012(3) 0.002(3)
C34 0.027(3) 0.042(4) 0.027(3) 0.012(3) 0.004(2) 0.006(3)
C35 0.018(2) 0.029(3) 0.019(2) 0.002(2) 0.0039(18) 0.004(2)
C36 0.031(3) 0.030(4) 0.022(2) 0.001(2) 0.000(2) -0.001(2)
C37 0.033(3) 0.033(4) 0.032(3) -0.002(2) -0.006(2) -0.007(2)
C38 0.033(3) 0.050(4) 0.025(3) -0.003(3) -0.007(2) 0.002(3)
C39 0.039(3) 0.037(4) 0.025(3) 0.007(2) 0.001(2) 0.004(3)
C40 0.026(3) 0.027(3) 0.027(3) 0.002(2) 0.002(2) -0.002(2)
C41 0.023(2) 0.028(3) 0.023(2) -0.003(2) 0.005(2) 0.003(2)
C42 0.032(3) 0.029(3) 0.032(3) -0.002(2) 0.002(2) 0.004(2)
C43 0.047(3) 0.038(4) 0.041(3) -0.012(3) 0.004(3) -0.005(3)
C44 0.060(4) 0.031(3) 0.043(3) -0.003(3) 0.013(3) 0.011(3)
C45 0.045(3) 0.044(4) 0.035(3) -0.004(3) 0.014(3) 0.016(3)
C46 0.034(3) 0.038(4) 0.031(3) -0.005(3) 0.007(2) 0.004(3)

loop_
_atom_type_symbol
_atom_type_description
_atom_type_scat_dispersion_real
_atom_type_scat_dispersion_imag
_atom_type_scat_source
C C 0.0181 0.0091 'International Tables Vol C Tables 4.2.6.8 and 6.1.1.4'
H H 0.0000 0.0000 'International Tables Vol C Tables 4.2.6.8 and 6.1.1.4'
P P 0.2955 0.4335 'International Tables Vol C Tables 4.2.6.8 and 6.1.1.4'
Cl Cl 0.3639 0.7018 'International Tables Vol C Tables 4.2.6.8 and 6.1.1.4'
Os Os -4.9801 6.2216 'International Tables Vol C Tables 4.2.6.8 and 6.1.1.4'

loop_
_geom_angle_atom_site_label_1
_geom_angle_atom_site_label_2
_geom_angle_atom_site_label_3
_geom_angle
C3 Os1 C2 37.8(2)
C3 Os1 C4 37.4(2)
C2 Os1 C4 63.1(2)
C3 Os1 C5 61.4(2)
C2 Os1 C5 61.3(2)
C4 Os1 C5 37.28(18)
C3 Os1 C1 62.04(18)
C2 Os1 C1 37.43(19)
C4 Os1 C1 61.98(18)
C5 Os1 C1 35.6(2)
C3 Os1 P2 92.18(14)
C2 Os1 P2 113.98(14)
C4 Os1 P2 106.11(14)
C5 Os1 P2 143.05(14)
C1 Os1 P2 151.14(14)
C3 Os1 P1 136.60(19)
C2 Os1 P1 101.25(16)
C4 Os1 P1 155.94(13)
C5 Os1 P1 120.08(14)
C1 Os1 P1 94.32(13)
P2 Os1 P1 96.86(4)
C3 Os1 Cl1 128.91(19)
C2 Os1 Cl1 150.38(15)
C4 Os1 Cl1 93.72(16)
C5 Os1 Cl1 89.09(16)
C1 Os1 Cl1 116.70(15)
P2 Os1 Cl1 89.06(4)
P1 Os1 Cl1 93.72(4)
C17 P1 C23 101.5(2)
C17 P1 C11 103.8(2)
C23 P1 C11 95.1(2)
C17 P1 Os1 112.80(16)
C23 P1 Os1 124.97(15)
C11 P1 Os1 115.45(17)
C41 P2 C29 100.1(2)
C41 P2 C35 99.1(2)
C29 P2 C35 100.9(2)
C41 P2 Os1 119.06(16)
C29 P2 Os1 110.22(17)
C35 P2 Os1 123.67(15)
C5 C1 C2 107.7(5)
C5 C1 C6 125.9(5)
C2 C1 C6 125.1(6)
C5 C1 Os1 71.9(3)
C2 C1 Os1 69.0(3)
C6 C1 Os1 134.7(4)
C3 C2 C1 107.1(5)
C3 C2 C7 132.6(6)
C1 C2 C7 118.7(6)
C3 C2 Os1 70.8(3)
C1 C2 Os1 73.5(3)
C7 C2 Os1 131.9(5)
C4 C3 C2 109.1(5)
C4 C3 C8 115.2(7)
C2 C3 C8 133.5(8)
C4 C3 Os1 72.2(3)
C2 C3 Os1 71.5(3)
C8 C3 Os1 135.0(5)
C3 C4 C5 105.9(5)
C3 C4 C9 127.1(6)
C5 C4 C9 126.2(6)
C3 C4 Os1 70.3(3)
C5 C4 Os1 72.7(3)
C9 C4 Os1 129.4(4)
C1 C5 C4 110.3(5)
C1 C5 C10 127.2(5)
C4 C5 C10 122.5(6)
C1 C5 Os1 72.5(3)
C4 C5 Os1 70.0(3)
C10 C5 Os1 125.7(4)
C12 C11 C16 118.9(5)
C12 C11 P1 119.3(4)
C16 C11 P1 121.4(4)
C11 C12 C13 120.3(5)
C14 C13 C12 120.4(6)
C13 C14 C15 119.8(6)
C14 C15 C16 119.9(6)
C15 C16 C11 120.5(6)
C18 C17 C22 117.9(5)
C18 C17 P1 124.0(5)
C22 C17 P1 118.0(4)
C17 C18 C19 121.1(6)
C20 C19 C18 120.3(6)
C19 C20 C21 120.7(6)
C20 C21 C22 118.8(6)
C17 C22 C21 121.1(5)
C24 C23 C28 119.2(5)
C24 C23 P1 117.3(4)
C28 C23 P1 123.3(4)
C23 C24 C25 119.9(5)
C26 C25 C24 120.5(5)
C25 C26 C27 119.8(5)
C26 C27 C28 120.2(5)
C27 C28 C23 120.4(5)
C34 C29 C30 116.5(5)
C34 C29 P2 121.0(4)
C30 C29 P2 122.5(5)
C31 C30 C29 120.3(6)
C32 C31 C30 121.6(6)
C31 C32 C33 119.1(6)
C32 C33 C34 120.9(7)
C33 C34 C29 121.4(6)
C36 C35 C40 117.3(5)
C36 C35 P2 123.8(4)
C40 C35 P2 119.0(4)
C35 C36 C37 121.9(5)
C38 C37 C36 120.0(5)
C37 C38 C39 119.5(5)
C40 C39 C38 119.8(5)
C39 C40 C35 121.5(5)
C46 C41 C42 117.5(5)
C46 C41 P2 123.3(4)
C42 C41 P2 119.3(4)
C41 C42 C43 120.5(5)
C44 C43 C42 119.6(6)
C45 C44 C43 121.1(6)
C44 C45 C46 119.0(6)
C41 C46 C45 122.3(5)

loop_
_geom_bond_atom_site_label_1
_geom_bond_atom_site_label_2
_geom_bond_distance
Os1 C3 2.219(5)
Os1 C2 2.228(5)
Os1 C4 2.244(4)
Os1 C5 2.281(5)
Os1 C1 2.288(4)
Os1 P2 2.3174(12)
Os1 P1 2.3274(13)
Os1 Cl1 2.4430(13)
P1 C17 1.844(6)
P1 C23 1.845(5)
P1 C11 1.859(5)
P2 C41 1.838(6)
P2 C29 1.838(5)
P2 C35 1.852(5)
C1 C5 1.398(8)
C1 C2 1.450(8)
C1 C6 1.487(7)
C2 C3 1.439(8)
C2 C7 1.593(13)
C3 C4 1.432(9)
C3 C8 1.489(11)
C4 C5 1.447(7)
C4 C9 1.473(8)
C5 C10 1.505(9)
C11 C12 1.373(8)
C11 C16 1.403(7)
C12 C13 1.396(7)
C13 C14 1.376(8)
C14 C15 1.382(9)
C15 C16 1.382(8)
C17 C18 1.380(7)
C17 C22 1.388(7)
C18 C19 1.385(9)
C19 C20 1.357(10)
C20 C21 1.375(8)
C21 C22 1.403(8)
C23 C24 1.390(7)
C23 C28 1.393(7)
C24 C25 1.396(7)
C25 C26 1.377(7)
C26 C27 1.382(8)
C27 C28 1.389(7)
C29 C34 1.395(8)
C29 C30 1.412(8)
C30 C31 1.388(9)
C31 C32 1.352(11)
C32 C33 1.371(10)
C33 C34 1.376(8)
C35 C36 1.388(7)
C35 C40 1.402(7)
C36 C37 1.391(7)
C37 C38 1.377(8)
C38 C39 1.399(8)
C39 C40 1.386(7)
C41 C46 1.382(7)
C41 C42 1.398(7)
C42 C43 1.398(8)
C43 C44 1.373(9)
C44 C45 1.363(9)
C45 C46 1.386(8)
